data_4506719
loop_
_publ_author_name
'Prohens, Rafel'
'Portell, Anna'
'Alcob Xavier'

_publ_section_title
;
 Effect of Preorganization on the Polymorphism and Cocrystallization of a
 Squaramide Compound
;
_journal_issue 9
_journal_name_full 'Crystal Growth &amp; Design'
_journal_page_first 4548
_journal_paper_doi 10.1021/cg300727r
_journal_volume 12
_journal_year 2012
_chemical_formula_moiety 'C22 H32 N4 O6, 2(C6 H6 O2), 2(H2 O)'
_chemical_formula_sum 'C34 H48 N4 O12'
_chemical_formula_weight 704.76
_chemical_name_systematic ' ?'
_space_group_IT_number 2
_symmetry_cell_setting triclinic
_symmetry_space_group_name_Hall '-P 1'
_symmetry_space_group_name_H-M 'P -1'
_cell_angle_alpha 76.7937(9)
_cell_angle_beta 81.7078(7)
_cell_angle_gamma 77.4380(6)
_cell_formula_units_Z 1
_cell_length_a 7.04800(6)
_cell_length_b 9.32696(15)
_cell_length_c 14.50037(19)
_cell_measurement_temperature 293
_cell_volume 901.29(2)
_computing_structure_refinement FULLPROF
_diffrn_ambient_temperature 293
_diffrn_radiation_type 'Cu K\a'
_diffrn_radiation_wavelength 1.54175
_diffrn_source 'rotating-anode X-ray tube'
_pd_char_colour colourless
_pd_instr_location ' ?'
_pd_meas_2theta_range_inc 0.013002
_pd_meas_2theta_range_max 69.98200
_pd_meas_2theta_range_min 2.01800
_pd_meas_number_of_points 5229
_pd_proc_2theta_range_inc 0.013002
_pd_proc_2theta_range_max 69.9950
_pd_proc_2theta_range_min 2.0310
_pd_proc_ls_pref_orient_corr ' ?'
_pd_proc_ls_prof_R_factor 3.6907
_pd_proc_ls_prof_wR_expected 0.9094
_pd_proc_ls_prof_wR_factor 4.9582
_pd_proc_wavelength 1.541840
_pd_spec_mounting ' ?'
_refine_ls_number_parameters 126
_refine_ls_number_reflns 1940
_refine_ls_number_restraints 124
_refine_ls_R_I_factor 3.7491
_cod_data_source_file cg300727r_si_006.cif
_cod_data_source_block A-108-182-7
_cod_depositor_comments
;
The following automatic conversions were performed:

'_symmetry_cell_setting' value 'Triclinic' changed to 'triclinic'
according to /home/saulius/struct/CIF-dictionaries/cif_core.dic
dictionary named 'cif_core.dic' version 2.4.2 from 2011-04-26.

Automatic conversion script
Id: cif_fix_values 1891 2012-01-12 08:04:46Z andrius 
;
_cod_original_cell_volume 901.286(20)
_cod_database_code 4506719
_pd_proc_ls_prof_cr_factor 8.4248
_pd_proc_ls_prof_cwr_factor 8.9431
_pd_proc_ls_prof_cwr_expected 1.6403
_pd_proc_ls_prof_chi2 29.7274
_pd_proc_ls_prof_echi2 30.6340

loop_
_symmetry_equiv_pos_as_xyz
x,y,z
-x,-y,-z

loop_
_atom_site_label
_atom_site_fract_x
_atom_site_fract_y
_atom_site_fract_z
_atom_site_U_iso_or_equiv
_atom_site_occupancy
_atom_site_adp_type
_atom_site_type_symbol
C1 0.3516(10) 0.1300(11) 0.5025(7) 0.0502(18) 1.00000 Uiso C
C2 0.6124(11) -0.0067(11) 0.4116(7) 0.0502(18) 1.00000 Uiso C
N3 0.5405(11) 0.1407(8) 0.4428(5) 0.052(4) 1.00000 Uiso N
H4 0.23744 0.08727 0.47923 0.069(11) 1.00000 Uiso H
H5 0.51728 -0.05158 0.37708 0.069(11) 1.00000 Uiso H
H6 0.29673 0.22116 0.53874 0.069(11) 1.00000 Uiso H
H7 0.76157 -0.00905 0.36846 0.069(11) 1.00000 Uiso H
C8 0.4859(10) 0.2466(8) 0.3505(5) 0.0502(18) 1.00000 Uiso C
H9 0.36007 0.21342 0.32568 0.052(4) 1.00000 Uiso H
H10 0.60805 0.24937 0.30098 0.069(11) 1.00000 Uiso H
C11 0.40911 0.40540 0.37604 0.05028 1.00000 Uiso C
H12 0.247(3) 0.391(7) 0.393(3) 0.089(18) 1.00000 Uiso H
H13 0.46794 0.42632 0.43702 0.069(11) 1.00000 Uiso H
C14 0.4005(10) 0.5168(8) 0.2864(5) 0.0502(18) 1.00000 Uiso C
H15 0.33401 0.50156 0.23307 0.069(11) 1.00000 Uiso H
H16 0.5670(20) 0.501(5) 0.264(4) 0.089(18) 1.00000 Uiso H
N17 0.3137(12) 0.6724(7) 0.3012(5) 0.052(4) 1.00000 Uiso N
H18 0.24232 0.67827 0.36918 0.069(11) 1.00000 Uiso H
C19 0.28295 0.79254 0.23000 0.0502(18) 1.00000 Uiso C
C20 0.19699 0.95044 0.23841 0.0502(18) 1.00000 Uiso C
C21 0.30994 0.82899 0.13098 0.0502(18) 1.00000 Uiso C
C22 0.21505 0.98814 0.13241 0.0502(18) 1.00000 Uiso C
O23 0.1145(10) 1.0259(8) 0.2994(5) 0.0713(19) 1.00000 Uiso O
O24 0.1417(10) 1.1112(7) 0.0788(5) 0.0713(19) 1.00000 Uiso O
O25 0.3772(9) 0.7401(7) 0.0744(4) 0.0713(19) 1.00000 Uiso O
C26 0.3576(11) 0.8142(8) -0.0229(5) 0.0502(18) 1.00000 Uiso C
H27 0.38435 0.93638 -0.03595 0.069(11) 1.00000 Uiso H
C28 0.4624(10) 0.7117(7) -0.0910(5) 0.0502(18) 1.00000 Uiso C
H29 0.619861 0.690223 -0.0855704 0.07071 1.00000 Uiso H
H30 0.434813 0.764671 -0.164378 0.069(11) 1.00000 Uiso H
H31 0.416219 0.603854 -0.0714748 0.069(11) 1.00000 Uiso H
H32 0.206(3) 0.811(5) -0.043(3) 0.089(18) 1.00000 Uiso H
H33 0.78955 0.77614 0.29778 0.069(11) 1.00000 Uiso H
C34 0.83721 0.67942 0.26446 0.0502(18) 1.00000 Uiso C
C35 0.95948 0.43396 0.17512 0.0502(18) 1.00000 Uiso C
C36 0.85412 0.70044 0.16558 0.0502(18) 1.00000 Uiso C
C37 0.88197 0.53449 0.31821 0.0502(18) 1.00000 Uiso C
C38 0.94295 0.41172 0.27435 0.0502(18) 1.00000 Uiso C
C39 0.91488 0.57889 0.12031 0.0502(18) 1.00000 Uiso C
H40 0.97733 0.29912 0.31742 0.069(11) 1.00000 Uiso H
H41 0.92843 0.59456 0.04321 0.069(11) 1.00000 Uiso H
H42 1.00702 0.33824 0.14074 0.069(11) 1.00000 Uiso H
O43 0.8190(11) 0.8488(7) 0.1218(4) 0.0713(19) 1.00000 Uiso O
H44 0.81811 0.84452 0.04919 0.069(11) 1.00000 Uiso H
O45 0.8723(11) 0.5021(7) 0.4169(4) 0.0713(19) 1.00000 Uiso O
H46 0.87980 0.39825 0.43994 0.0502(18) 1.00000 Uiso H
H47 0.143738 0.868842 0.406122 0.0501(18) 1.00000 Uiso H
O48 0.137727 0.786495 0.462716 0.0714(19) 1.00000 Uiso O
H49 0.254387 0.801915 0.498807 0.0502(18) 1.00000 Uiso H

loop_
_atom_type_symbol
_atom_type_scat_Cromer_Mann_a1
_atom_type_scat_Cromer_Mann_b1
_atom_type_scat_Cromer_Mann_a2
_atom_type_scat_Cromer_Mann_b2
_atom_type_scat_Cromer_Mann_a3
_atom_type_scat_Cromer_Mann_b3
_atom_type_scat_Cromer_Mann_a4
_atom_type_scat_Cromer_Mann_b4
_atom_type_scat_Cromer_Mann_c
_atom_type_scat_dispersion_real
_atom_type_scat_dispersion_imag
_atom_type_scat_source
c 2.31000 20.84390 1.02000 10.20750 1.58860 0.56870 0.86500 51.65120 0.21560 0.01700 0.00900 International_Tables_for_Crystallography_Vol.C(1991)_Tables_6.1.1.4_and_6.1.1.5
n 12.21260 0.00570 3.13220 9.89330 2.01250 28.99750 1.16630 0.58260 -11.52900 0.02900 0.01800 International_Tables_for_Crystallography_Vol.C(1991)_Tables_6.1.1.4_and_6.1.1.5
h 0.49300 10.51090 0.32291 26.12570 0.14019 3.14236 0.04081 57.79970 0.00304 0.00000 0.00000 International_Tables_for_Crystallography_Vol.C(1991)_Tables_6.1.1.4_and_6.1.1.5
o 3.04850 13.27710 2.28680 5.70110 1.54630 0.32390 0.86700 32.90890 0.25080 0.04700 0.03200 International_Tables_for_Crystallography_Vol.C(1991)_Tables_6.1.1.4_and_6.1.1.5

loop_
_geom_angle_atom_site_label_1
_geom_angle_atom_site_label_2
_geom_angle_atom_site_label_3
_geom_angle
? ? ? ?
N3 C1 H4 121
N3 C1 H6 114
H4 C1 H6 114
N3 C2 H5 120
N3 C2 H7 111
H5 C2 H7 110
C1 N3 C2 106.9(7)
C1 N3 C8 105.1(6)
C2 N3 C8 102.1(6)
N3 C8 H9 109
N3 C8 H10 110
N3 C8 C11 105.85
H9 C8 H10 114
H9 C8 C11 107
H10 C8 C11 110
C8 C11 H12 95
C8 C11 H13 116
C8 C11 C14 107.55
H12 C11 H13 113
H12 C11 C14 101
H13 C11 C14 120
C11 C14 H15 120
C11 C14 H16 97
C11 C14 N17 112.52
H15 C14 H16 109
H15 C14 N17 106
H16 C14 N17 112(2)
C14 N17 H18 115
C14 N17 C19 123.76
H18 N17 C19 119
N17 C19 C20 127.19
N17 C19 C21 139.54
C20 C19 C21 93.27
C19 C20 C22 86.82
C19 C20 O23 140.69
C22 C20 O23 131.65
C19 C21 C22 90.37
C19 C21 O25 127.41
C22 C21 O25 141.92
C20 C22 C21 89.38
C20 C22 O24 127.46
C21 C22 O24 142.41
C21 O25 C26 111.68
O25 C26 H27 111
O25 C26 C28 111.1(6)
O25 C26 H32 110(2)
H27 C26 C28 120
H27 C26 H32 112
C28 C26 H32 92(2)
C26 C28 H29 109
C26 C28 H30 111
C26 C28 H31 111
H29 C28 H30 109
H29 C28 H31 107
H30 C28 H31 110
H33 C34 C36 119.39
H33 C34 C37 121.60
C36 C34 C37 119.01
C38 C35 C39 120.02
C38 C35 H42 119.81
C39 C35 H42 120.17
C34 C36 C39 120.99
C34 C36 O43 112
C39 C36 O43 126.15
C34 C37 C38 120.86
C34 C37 O45 123.38
C38 C37 O45 115.76
C35 C38 C37 119.70
C35 C38 H40 120.36
C37 C38 H40 119.94
C35 C39 C36 119.42
C35 C39 H41 119.24
C36 C39 H41 121.34
C36 O43 H44 103
C37 O45 H46 110
H47 O48 H49 99.34

loop_
_geom_bond_atom_site_label_1
_geom_bond_atom_site_label_2
_geom_bond_distance
? ? ?
C1 N3 1.49(1)
C1 H4 1.10
C1 H6 1.07
C2 N3 1.51(1)
C2 H5 1.09
C2 H7 1.14
N3 C8 1.515(9)
C8 H9 1.13
C8 H10 1.04
C8 C11 1.57
C11 H12 1.16
C11 H13 1.1007
C11 C14 1.46663
C14 H15 1.01
C14 H16 1.16(2)
C14 N17 1.50(1)
N17 H18 1.05
N17 C19 1.34119
C19 C20 1.4911
C19 C21 1.3927
C20 C22 1.4894
C20 O23 1.25443
C21 C22 1.4931
C21 O25 1.26998
C22 O24 1.28026
O25 C26 1.434(9)
C26 H27 1.16
C26 C28 1.53(1)
C26 H32 1.16(3)
C28 H29 1.10
C28 H30 1.09
C28 H31 1.09
H33 C34 1.0865
C34 C36 1.3931
C34 C37 1.3922
C35 C38 1.3974
C35 C39 1.3979
C35 H42 1.0876
C36 C39 1.39546
C36 O43 1.36894
C37 C38 1.3929
C37 O45 1.38819
C38 H40 1.0886
C39 H41 1.0867
O43 H44 1.06
O45 H46 0.94
H47 O48 0.9906
O48 H49 1.0865
